data_4111520
loop_
_publ_author_name
'Guangcai Bai'
'Sanjay Singh'
'Herbert W. Roesky'
'Mathias Noltemeyer'
'Hans-Georg Schmidt'

_publ_section_title
;
 Mononuclear Aluminum Hydroxide for the Design of Well-Defined Homogeneous
 Catalysts
;
_journal_name_full 'Journal of the American Chemical Society'
_journal_page_first 3449
_journal_page_last 3455
_journal_paper_doi 10.1021/ja043585w
_journal_volume 127
_journal_year 2005
_chemical_formula_sum 'C30 H45 Al N2 O'
_chemical_formula_weight 476.66
_chemical_name_systematic
; 
 ? 
;
_space_group_IT_number 14
_symmetry_cell_setting monoclinic
_symmetry_space_group_name_Hall '-P 2ybc'
_symmetry_space_group_name_H-M 'P 1 21/c 1'
_atom_sites_solution_hydrogens geom
_atom_sites_solution_primary direct
_atom_sites_solution_secondary difmap
_audit_creation_method SHELXL-97
_cell_angle_alpha 90.00
_cell_angle_beta 91.40(6)
_cell_angle_gamma 90.00
_cell_formula_units_Z 4
_cell_length_a 9.036(3)
_cell_length_b 9.763(4)
_cell_length_c 33.17(6)
_cell_measurement_temperature 203(2)
_cell_volume 2925(6)
_computing_structure_refinement 'SHELXL-97 (Sheldrick, 1997)'
_computing_structure_solution 'SHELXS-97 (Sheldrick, 1990)'
_diffrn_ambient_temperature 203(2)
_diffrn_measured_fraction_theta_full 0.944
_diffrn_measured_fraction_theta_max 0.944
_diffrn_measurement_device_type 'STOE AED2'
_diffrn_radiation_monochromator graphite
_diffrn_radiation_source 'fine-focus sealed tube'
_diffrn_radiation_type MoK\a
_diffrn_radiation_wavelength 0.71073
_diffrn_reflns_av_R_equivalents 0.1157
_diffrn_reflns_av_sigmaI/netI 0.0260
_diffrn_reflns_limit_h_max 10
_diffrn_reflns_limit_h_min -10
_diffrn_reflns_limit_k_max 11
_diffrn_reflns_limit_k_min -9
_diffrn_reflns_limit_l_max 39
_diffrn_reflns_limit_l_min -35
_diffrn_reflns_number 6159
_diffrn_reflns_theta_full 25.06
_diffrn_reflns_theta_max 25.06
_diffrn_reflns_theta_min 3.55
_exptl_absorpt_coefficient_mu 0.092
_exptl_absorpt_correction_T_max 0.9383
_exptl_absorpt_correction_T_min 0.9300
_exptl_absorpt_correction_type semiempirical
_exptl_absorpt_process_details ' azimuthal scans '
_exptl_crystal_density_diffrn 1.082
_exptl_crystal_F_000 1040
_exptl_crystal_size_max 0.80
_exptl_crystal_size_mid 0.70
_exptl_crystal_size_min 0.70
_refine_diff_density_max 0.551
_refine_diff_density_min -0.410
_refine_diff_density_rms 0.064
_refine_ls_extinction_method none
_refine_ls_goodness_of_fit_ref 1.058
_refine_ls_hydrogen_treatment mixed
_refine_ls_matrix_type full
_refine_ls_number_parameters 322
_refine_ls_number_reflns 4899
_refine_ls_number_restraints 0
_refine_ls_restrained_S_all 1.058
_refine_ls_R_factor_all 0.0846
_refine_ls_R_factor_gt 0.0755
_refine_ls_shift/su_max 0.000
_refine_ls_shift/su_mean 0.000
_refine_ls_structure_factor_coef Fsqd
_refine_ls_weighting_details 'calc w=1/[\s^2^(Fo^2^)+(0.1102P)^2^+4.1700P] where P=(Fo^2^+2Fc^2^)/3'
_refine_ls_weighting_scheme calc
_refine_ls_wR_factor_gt 0.2231
_refine_ls_wR_factor_ref 0.2303
_reflns_number_gt 4234
_reflns_number_total 4899
_reflns_threshold_expression >2sigma(I)
_cod_data_source_file ja043585wsi20041223_050500.cif
_cod_data_source_block r1085b
_cod_original_cell_volume 2926(6)
_cod_database_code 4111520

loop_
_symmetry_equiv_pos_as_xyz
'x, y, z'
'-x, y+1/2, -z+1/2'
'-x, -y, -z'
'x, -y-1/2, z-1/2'

loop_
_atom_site_label
_atom_site_type_symbol
_atom_site_fract_x
_atom_site_fract_y
_atom_site_fract_z
_atom_site_U_iso_or_equiv
_atom_site_adp_type
_atom_site_occupancy
_atom_site_symmetry_multiplicity
_atom_site_calc_flag
_atom_site_refinement_flags
Al1 Al 0.45913(10) 0.90528(8) 0.13583(2) 0.0308(3) Uani 1 1 d .
N1 N 0.3992(3) 0.7423(2) 0.10829(6) 0.0305(5) Uani 1 1 d .
N2 N 0.2859(3) 0.9234(2) 0.16690(7) 0.0334(6) Uani 1 1 d .
C1 C 0.3077(3) 0.6542(3) 0.12522(8) 0.0332(6) Uani 1 1 d .
C2 C 0.2273(3) 0.6856(3) 0.15934(9) 0.0366(7) Uani 1 1 d .
H2A H 0.1801 0.6116 0.1718 0.044 Uiso 1 1 calc R
C3 C 0.2085(3) 0.8134(3) 0.17716(8) 0.0363(7) Uani 1 1 d .
C4 C 0.2856(4) 0.5122(3) 0.10800(10) 0.0472(8) Uani 1 1 d .
H4A H 0.3141 0.5114 0.0800 0.071 Uiso 1 1 calc R
H4B H 0.1823 0.4864 0.1098 0.071 Uiso 1 1 calc R
H4C H 0.3464 0.4475 0.1232 0.071 Uiso 1 1 calc R
C5 C 0.0947(5) 0.8233(4) 0.20994(11) 0.0547(9) Uani 1 1 d .
H5A H 0.0332 0.9034 0.2053 0.082 Uiso 1 1 calc R
H5B H 0.1450 0.8310 0.2360 0.082 Uiso 1 1 calc R
H5C H 0.0333 0.7418 0.2095 0.082 Uiso 1 1 calc R
C6 C 0.4933(4) 1.0628(3) 0.10118(10) 0.0461(8) Uani 1 1 d .
H6A H 0.5190 1.1417 0.1177 0.069 Uiso 1 1 calc R
H6B H 0.4042 1.0824 0.0853 0.069 Uiso 1 1 calc R
H6C H 0.5738 1.0427 0.0833 0.069 Uiso 1 1 calc R
O1 O 0.6039(3) 0.8576(3) 0.16798(7) 0.0466(6) Uani 1 1 d .
C11 C 0.4682(3) 0.7099(3) 0.07051(8) 0.0341(6) Uani 1 1 d .
C12 C 0.6033(4) 0.6397(3) 0.07027(9) 0.0393(7) Uani 1 1 d .
C13 C 0.6711(5) 0.6198(4) 0.03340(11) 0.0521(9) Uani 1 1 d .
H13A H 0.7625 0.5739 0.0327 0.062 Uiso 1 1 calc R
C14 C 0.6063(5) 0.6663(4) -0.00188(10) 0.0561(10) Uani 1 1 d .
H14A H 0.6534 0.6521 -0.0265 0.067 Uiso 1 1 calc R
C15 C 0.4726(5) 0.7337(4) -0.00133(10) 0.0537(9) Uani 1 1 d .
H15A H 0.4288 0.7639 -0.0257 0.064 Uiso 1 1 calc R
C16 C 0.4012(4) 0.7579(3) 0.03452(9) 0.0414(7) Uani 1 1 d .
C121 C 0.6777(4) 0.5818(3) 0.10817(10) 0.0458(8) Uani 1 1 d .
H12A H 0.6164 0.6072 0.1313 0.055 Uiso 1 1 calc R
C122 C 0.6862(5) 0.4251(4) 0.10667(13) 0.0669(11) Uani 1 1 d .
H12B H 0.5873 0.3877 0.1030 0.100 Uiso 1 1 calc R
H12C H 0.7300 0.3911 0.1317 0.100 Uiso 1 1 calc R
H12D H 0.7466 0.3973 0.0843 0.100 Uiso 1 1 calc R
C123 C 0.8317(5) 0.6419(5) 0.11557(14) 0.0730(12) Uani 1 1 d .
H12E H 0.8270 0.7409 0.1136 0.109 Uiso 1 1 calc R
H12F H 0.8984 0.6067 0.0956 0.109 Uiso 1 1 calc R
H12G H 0.8679 0.6163 0.1423 0.109 Uiso 1 1 calc R
C161 C 0.2528(5) 0.8301(4) 0.03376(10) 0.0570(10) Uani 1 1 d .
H16A H 0.2365 0.8665 0.0612 0.068 Uiso 1 1 calc R
C162 C 0.2462(6) 0.9509(5) 0.00447(13) 0.0723(12) Uani 1 1 d .
H16B H 0.1549 1.0013 0.0080 0.109 Uiso 1 1 calc R
H16C H 0.2496 0.9172 -0.0230 0.109 Uiso 1 1 calc R
H16D H 0.3299 1.0110 0.0098 0.109 Uiso 1 1 calc R
C163 C 0.1273(6) 0.7304(6) 0.02377(19) 0.0947(18) Uani 1 1 d .
H16E H 0.0334 0.7784 0.0243 0.142 Uiso 1 1 calc R
H16F H 0.1278 0.6571 0.0435 0.142 Uiso 1 1 calc R
H16G H 0.1409 0.6922 -0.0029 0.142 Uiso 1 1 calc R
C21 C 0.2431(4) 1.0574(3) 0.18175(9) 0.0373(7) Uani 1 1 d .
C22 C 0.1380(4) 1.1335(3) 0.15981(10) 0.0417(7) Uani 1 1 d .
C23 C 0.0959(4) 1.2611(3) 0.17521(11) 0.0502(8) Uani 1 1 d .
H23A H 0.0230 1.3126 0.1614 0.060 Uiso 1 1 calc R
C24 C 0.1594(5) 1.3121(3) 0.21016(11) 0.0564(10) Uani 1 1 d .
H24A H 0.1301 1.3981 0.2199 0.068 Uiso 1 1 calc R
C25 C 0.2650(5) 1.2380(4) 0.23080(11) 0.0584(10) Uani 1 1 d .
H25A H 0.3074 1.2739 0.2547 0.070 Uiso 1 1 calc R
C26 C 0.3115(5) 1.1093(3) 0.21699(9) 0.0485(9) Uani 1 1 d .
C221 C 0.0660(4) 1.0816(4) 0.12097(13) 0.0561(10) Uani 1 1 d .
H22A H 0.1200 0.9984 0.1128 0.067 Uiso 1 1 calc R
C222 C 0.0755(5) 1.1851(5) 0.08686(12) 0.0672(11) Uani 1 1 d .
H22B H 0.0384 1.1440 0.0620 0.101 Uiso 1 1 calc R
H22C H 0.1778 1.2124 0.0837 0.101 Uiso 1 1 calc R
H22D H 0.0164 1.2649 0.0931 0.101 Uiso 1 1 calc R
C223 C -0.0934(6) 1.0419(6) 0.12698(19) 0.0959(18) Uani 1 1 d .
H22E H -0.1349 1.0052 0.1020 0.144 Uiso 1 1 calc R
H22F H -0.1493 1.1220 0.1348 0.144 Uiso 1 1 calc R
H22G H -0.0983 0.9730 0.1480 0.144 Uiso 1 1 calc R
C261 C 0.4313(6) 1.0329(4) 0.24047(10) 0.0638(12) Uani 1 1 d .
H26A H 0.4444 0.9425 0.2275 0.077 Uiso 1 1 calc R
C262 C 0.3886(9) 1.0083(5) 0.28444(12) 0.105(2) Uani 1 1 d .
H26B H 0.2953 0.9592 0.2850 0.158 Uiso 1 1 calc R
H26C H 0.3783 1.0956 0.2980 0.158 Uiso 1 1 calc R
H26D H 0.4650 0.9547 0.2980 0.158 Uiso 1 1 calc R
C263 C 0.5791(6) 1.1103(4) 0.23859(16) 0.0882(17) Uani 1 1 d .
H26E H 0.6033 1.1259 0.2106 0.132 Uiso 1 1 calc R
H26F H 0.6566 1.0563 0.2516 0.132 Uiso 1 1 calc R
H26G H 0.5705 1.1976 0.2523 0.132 Uiso 1 1 calc R
H1 H 0.677(7) 0.911(7) 0.1647(19) 0.12(2) Uiso 1 1 d .

loop_
_atom_site_aniso_label
_atom_site_aniso_U_11
_atom_site_aniso_U_22
_atom_site_aniso_U_33
_atom_site_aniso_U_23
_atom_site_aniso_U_13
_atom_site_aniso_U_12
Al1 0.0379(5) 0.0299(5) 0.0245(4) -0.0006(3) -0.0016(3) -0.0040(3)
N1 0.0356(13) 0.0319(12) 0.0240(11) -0.0010(9) -0.0014(9) -0.0014(9)
N2 0.0432(14) 0.0303(12) 0.0268(12) -0.0022(9) 0.0026(10) -0.0008(10)
C1 0.0416(16) 0.0309(14) 0.0268(13) -0.0009(11) -0.0030(11) -0.0040(12)
C2 0.0442(17) 0.0334(15) 0.0324(14) 0.0028(11) 0.0016(12) -0.0072(12)
C3 0.0430(17) 0.0365(15) 0.0294(14) 0.0011(11) 0.0015(12) -0.0013(12)
C4 0.065(2) 0.0360(16) 0.0414(17) -0.0065(13) 0.0054(15) -0.0119(15)
C5 0.069(2) 0.0456(19) 0.051(2) -0.0011(15) 0.0243(18) -0.0049(17)
C6 0.055(2) 0.0431(17) 0.0397(17) 0.0098(13) -0.0001(14) -0.0085(15)
O1 0.0523(15) 0.0491(13) 0.0377(12) 0.0007(10) -0.0132(10) -0.0034(11)
C11 0.0467(17) 0.0309(14) 0.0246(13) -0.0041(11) 0.0019(12) -0.0077(12)
C12 0.0508(19) 0.0333(15) 0.0342(15) -0.0051(12) 0.0043(13) -0.0039(13)
C13 0.062(2) 0.0472(19) 0.0475(19) -0.0065(15) 0.0177(17) 0.0002(16)
C14 0.079(3) 0.053(2) 0.0370(18) -0.0088(15) 0.0197(17) -0.0045(18)
C15 0.086(3) 0.0514(19) 0.0240(15) -0.0013(13) 0.0024(16) -0.0062(18)
C16 0.057(2) 0.0417(17) 0.0260(14) -0.0019(12) -0.0009(13) -0.0038(14)
C121 0.0471(19) 0.0484(19) 0.0420(18) -0.0042(14) -0.0008(14) 0.0087(14)
C122 0.084(3) 0.053(2) 0.063(2) 0.0043(18) -0.005(2) 0.019(2)
C123 0.050(2) 0.095(3) 0.074(3) -0.012(2) -0.009(2) 0.001(2)
C161 0.067(2) 0.075(3) 0.0280(16) 0.0009(15) -0.0084(15) 0.0153(19)
C162 0.083(3) 0.065(3) 0.068(3) 0.009(2) -0.024(2) 0.008(2)
C163 0.062(3) 0.110(4) 0.112(4) 0.044(3) -0.011(3) -0.004(3)
C21 0.0448(17) 0.0311(14) 0.0365(15) -0.0012(12) 0.0098(13) -0.0010(12)
C22 0.0405(17) 0.0343(15) 0.0508(18) -0.0029(13) 0.0097(14) -0.0028(13)
C23 0.053(2) 0.0372(17) 0.061(2) -0.0003(15) 0.0124(17) 0.0035(14)
C24 0.081(3) 0.0338(17) 0.056(2) -0.0066(15) 0.024(2) 0.0053(17)
C25 0.096(3) 0.0403(18) 0.0391(18) -0.0091(14) 0.0121(19) 0.0019(18)
C26 0.079(3) 0.0357(16) 0.0311(16) -0.0042(12) 0.0047(15) -0.0005(16)
C221 0.049(2) 0.0391(18) 0.079(3) -0.0092(16) -0.0204(18) 0.0054(14)
C222 0.074(3) 0.069(3) 0.058(2) -0.0050(19) -0.021(2) 0.001(2)
C223 0.066(3) 0.085(3) 0.135(5) 0.023(3) -0.033(3) -0.028(3)
C261 0.119(4) 0.0405(19) 0.0306(17) -0.0067(14) -0.0189(19) 0.008(2)
C262 0.211(7) 0.070(3) 0.033(2) 0.0002(19) -0.005(3) 0.030(4)
C263 0.119(4) 0.049(2) 0.094(4) -0.016(2) -0.057(3) 0.009(2)

loop_
_atom_type_symbol
_atom_type_description
_atom_type_scat_dispersion_real
_atom_type_scat_dispersion_imag
_atom_type_scat_source
C C 0.0033 0.0016 'International Tables Vol C Tables 4.2.6.8 and 6.1.1.4'
H H 0.0000 0.0000 'International Tables Vol C Tables 4.2.6.8 and 6.1.1.4'
N N 0.0061 0.0033 'International Tables Vol C Tables 4.2.6.8 and 6.1.1.4'
O O 0.0106 0.0060 'International Tables Vol C Tables 4.2.6.8 and 6.1.1.4'
Al Al 0.0645 0.0514 'International Tables Vol C Tables 4.2.6.8 and 6.1.1.4'

loop_
_geom_angle_atom_site_label_1
_geom_angle_atom_site_label_2
_geom_angle_atom_site_label_3
_geom_angle
O1 Al1 N2 108.09(15)
O1 Al1 N1 105.79(13)
N2 Al1 N1 96.29(12)
O1 Al1 C6 116.56(15)
N2 Al1 C6 112.97(15)
N1 Al1 C6 115.03(16)
C1 N1 C11 120.7(2)
C1 N1 Al1 120.7(2)
C11 N1 Al1 118.30(18)
C3 N2 C21 119.6(2)
C3 N2 Al1 120.5(2)
C21 N2 Al1 119.76(19)
N1 C1 C2 122.9(3)
N1 C1 C4 120.8(3)
C2 C1 C4 116.2(3)
C1 C2 C3 127.8(3)
N2 C3 C2 123.0(3)
N2 C3 C5 120.1(3)
C2 C3 C5 116.9(3)
C12 C11 C16 121.0(3)
C12 C11 N1 120.4(3)
C16 C11 N1 118.5(3)
C13 C12 C11 118.4(3)
C13 C12 C121 118.6(3)
C11 C12 C121 123.1(3)
C14 C13 C12 120.9(4)
C13 C14 C15 120.2(3)
C14 C15 C16 121.3(3)
C15 C16 C11 118.1(3)
C15 C16 C161 119.7(3)
C11 C16 C161 122.2(3)
C12 C121 C123 112.0(3)
C12 C121 C122 111.5(3)
C123 C121 C122 110.1(3)
C16 C161 C163 111.1(4)
C16 C161 C162 113.0(3)
C163 C161 C162 109.7(4)
C22 C21 C26 121.5(3)
C22 C21 N2 119.0(3)
C26 C21 N2 119.5(3)
C21 C22 C23 118.0(3)
C21 C22 C221 122.5(3)
C23 C22 C221 119.4(3)
C24 C23 C22 121.2(4)
C25 C24 C23 120.2(3)
C24 C25 C26 121.3(4)
C21 C26 C25 117.7(3)
C21 C26 C261 123.0(3)
C25 C26 C261 119.2(3)
C223 C221 C22 111.4(4)
C223 C221 C222 109.9(4)
C22 C221 C222 112.3(3)
C26 C261 C263 110.3(3)
C26 C261 C262 111.8(4)
C263 C261 C262 110.8(4)

loop_
_geom_bond_atom_site_label_1
_geom_bond_atom_site_label_2
_geom_bond_distance
Al1 O1 1.731(3)
Al1 N2 1.904(3)
Al1 N1 1.907(3)
Al1 C6 1.949(3)
N1 C1 1.328(4)
N1 C11 1.448(4)
N2 C3 1.330(4)
N2 C21 1.453(4)
C1 C2 1.394(4)
C1 C4 1.511(4)
C2 C3 1.394(4)
C3 C5 1.518(5)
C11 C12 1.400(5)
C11 C16 1.406(5)
C12 C13 1.395(5)
C12 C121 1.520(5)
C13 C14 1.373(6)
C14 C15 1.376(6)
C15 C16 1.388(5)
C16 C161 1.515(5)
C121 C123 1.525(6)
C121 C122 1.533(5)
C161 C163 1.524(7)
C161 C162 1.528(6)
C21 C22 1.396(5)
C21 C26 1.404(5)
C22 C23 1.403(5)
C22 C221 1.516(5)
C23 C24 1.374(6)
C24 C25 1.368(6)
C25 C26 1.405(5)
C26 C261 1.515(6)
C221 C223 1.509(6)
C221 C222 1.521(6)
C261 C263 1.537(7)
C261 C262 1.537(6)
